data_7226305
loop_
_publ_author_name
'Qian, Cheng'
'Kong, Fang'
'Mao, Jianggao'

_publ_section_title
;
 A Series of New Silver Selenites with d0-TM Cations
;
_journal_name_full 'RSC Adv.'
_journal_paper_doi 10.1039/C6RA17867G
_journal_year 2016
_chemical_formula_sum 'Ag O7 Se2 Ta'
_chemical_formula_weight 558.74
_chemical_name_systematic
; 
 ? 
;
_space_group_IT_number 63
_symmetry_cell_setting orthorhombic
_symmetry_space_group_name_Hall '-C 2c 2'
_symmetry_space_group_name_H-M 'C m c m'
_atom_sites_solution_hydrogens no
_atom_sites_solution_primary direct
_atom_sites_solution_secondary difmap
_audit_creation_method SHELXL-97
_cell_angle_alpha 90.00
_cell_angle_beta 90.00
_cell_angle_gamma 90.00
_cell_formula_units_Z 4
_cell_length_a 10.7921(11)
_cell_length_b 7.8283(7)
_cell_length_c 7.2717(6)
_cell_measurement_reflns_used 1009
_cell_measurement_temperature 293(2)
_cell_measurement_theta_max 26.3070
_cell_measurement_theta_min 3.3715
_cell_volume 614.34(10)
_computing_structure_refinement 'SHELXL-97 (Sheldrick, 1997)'
_computing_structure_solution 'SHELXS-97 (Sheldrick, 1990)'
_diffrn_ambient_temperature 293(2)
_diffrn_detector_area_resol_mean 10.3503
_diffrn_measured_fraction_theta_full 0.997
_diffrn_measured_fraction_theta_max 0.997
_diffrn_measurement_device_type SuperNova
_diffrn_measurement_method SuperNova
_diffrn_radiation_monochromator graphite
_diffrn_radiation_source 'fine-focus sealed tube'
_diffrn_radiation_type MoK\a
_diffrn_radiation_wavelength 0.71073
_diffrn_reflns_av_R_equivalents 0.0595
_diffrn_reflns_av_sigmaI/netI 0.0391
_diffrn_reflns_limit_h_max 13
_diffrn_reflns_limit_h_min -13
_diffrn_reflns_limit_k_max 9
_diffrn_reflns_limit_k_min -8
_diffrn_reflns_limit_l_max 9
_diffrn_reflns_limit_l_min -9
_diffrn_reflns_number 1996
_diffrn_reflns_theta_full 26.33
_diffrn_reflns_theta_max 26.33
_diffrn_reflns_theta_min 3.78
_exptl_absorpt_coefficient_mu 32.821
_exptl_absorpt_correction_T_max 0.161
_exptl_absorpt_correction_T_min 0.029
_exptl_absorpt_correction_type multi-scan
_exptl_crystal_colour colorless
_exptl_crystal_density_diffrn 6.041
_exptl_crystal_density_method 'not measured'
_exptl_crystal_description brick
_exptl_crystal_F_000 976
_exptl_crystal_size_max 0.40
_exptl_crystal_size_mid 0.20
_exptl_crystal_size_min 0.20
_refine_diff_density_max 1.830
_refine_diff_density_min -3.224
_refine_diff_density_rms 0.444
_refine_ls_extinction_method none
_refine_ls_goodness_of_fit_ref 1.132
_refine_ls_hydrogen_treatment no
_refine_ls_matrix_type full
_refine_ls_number_parameters 34
_refine_ls_number_reflns 361
_refine_ls_number_restraints 6
_refine_ls_restrained_S_all 1.122
_refine_ls_R_factor_all 0.0340
_refine_ls_R_factor_gt 0.0292
_refine_ls_shift/su_max 0.000
_refine_ls_shift/su_mean 0.000
_refine_ls_structure_factor_coef Fsqd
_refine_ls_weighting_details 'calc w=1/[\s^2^(Fo^2^)+(0.0336P)^2^+0.0000P] where P=(Fo^2^+2Fc^2^)/3'
_refine_ls_weighting_scheme calc
_refine_ls_wR_factor_gt 0.0689
_refine_ls_wR_factor_ref 0.0727
_reflns_number_gt 323
_reflns_number_total 361
_reflns_threshold_expression >2sigma(I)
_cod_data_source_file c6ra17867g2.cif
_cod_data_source_block AgTaO(SeO3)2
_cod_depositor_comments
;
The following automatic conversions were performed:

'_exptl_absorpt_correction_type' value 'Multi-scan' changed to
'multi-scan' according to
/usr/data/users/saulius/crontab/automatic-downloads/rss-feeds/RSC/lib/dictionaries/cif_core.dic
dictionary named 'cif_core.dic' version 2.4.2 from 2011-04-26.

Automatic conversion script
Id: cif_fix_values 4268 2015-11-12 08:31:59Z antanas 
;
_cod_original_sg_symbol_H-M Cmcm
_cod_database_code 7226305

loop_
_symmetry_equiv_pos_as_xyz
'x, y, z'
'-x, -y, z+1/2'
'x, -y, -z'
'-x, y, -z+1/2'
'x+1/2, y+1/2, z'
'-x+1/2, -y+1/2, z+1/2'
'x+1/2, -y+1/2, -z'
'-x+1/2, y+1/2, -z+1/2'
'-x, -y, -z'
'x, y, -z-1/2'
'-x, y, z'
'x, -y, z-1/2'
'-x+1/2, -y+1/2, -z'
'x+1/2, y+1/2, -z-1/2'
'-x+1/2, y+1/2, z'
'x+1/2, -y+1/2, z-1/2'

loop_
_atom_site_label
_atom_site_type_symbol
_atom_site_fract_x
_atom_site_fract_y
_atom_site_fract_z
_atom_site_U_iso_or_equiv
_atom_site_adp_type
_atom_site_occupancy
_atom_site_symmetry_multiplicity
_atom_site_calc_flag
_atom_site_refinement_flags
Ag1 Ag 0.0000 0.5000 0.0000 0.0258(4) Uani 1 4 d S
NB1 Ta 0.0000 0.0000 0.5000 0.0060(3) Uani 1 4 d S
Se1 Se -0.20927(13) 0.25986(12) 0.2500 0.0078(3) Uani 1 2 d S
O1 O -0.1486(8) 0.4524(10) 0.2500 0.0182(19) Uani 1 2 d S
O2 O -0.1308(5) 0.1686(8) 0.4341(8) 0.0147(12) Uani 1 1 d .
O3 O 0.0000 0.0832(14) 0.7500 0.010(2) Uani 1 4 d SU

loop_
_atom_site_aniso_label
_atom_site_aniso_U_11
_atom_site_aniso_U_22
_atom_site_aniso_U_33
_atom_site_aniso_U_23
_atom_site_aniso_U_13
_atom_site_aniso_U_12
Ag1 0.0243(9) 0.0338(10) 0.0192(8) 0.0135(6) 0.000 0.000
NB1 0.0089(4) 0.0056(4) 0.0036(4) 0.0017(2) 0.000 0.000
Se1 0.0113(7) 0.0071(6) 0.0048(6) 0.000 0.000 0.0036(4)
O1 0.033(5) 0.007(4) 0.015(4) 0.000 0.000 -0.008(4)
O2 0.020(3) 0.015(3) 0.009(3) 0.002(3) 0.002(3) 0.011(3)
O3 0.011(3) 0.011(3) 0.009(3) 0.000 0.000 0.000

loop_
_atom_type_symbol
_atom_type_description
_atom_type_scat_dispersion_real
_atom_type_scat_dispersion_imag
_atom_type_scat_source
Ag Ag -0.8971 1.1015 'International Tables Vol C Tables 4.2.6.8 and 6.1.1.4'
O O 0.0106 0.0060 'International Tables Vol C Tables 4.2.6.8 and 6.1.1.4'
Se Se -0.0929 2.2259 'International Tables Vol C Tables 4.2.6.8 and 6.1.1.4'
Ta Ta -0.7052 6.5227 'International Tables Vol C Tables 4.2.6.8 and 6.1.1.4'

loop_
_geom_angle_atom_site_label_1
_geom_angle_atom_site_label_2
_geom_angle_atom_site_label_3
_geom_angle
_geom_angle_site_symmetry_1
_geom_angle_site_symmetry_3
O1 Ag1 O1 180.0(4) 3_565 11
O1 Ag1 O1 98.3(3) 3_565 .
O1 Ag1 O1 81.7(3) 11 .
O1 Ag1 O1 81.7(3) 3_565 9_565
O1 Ag1 O1 98.3(3) 11 9_565
O1 Ag1 O1 180.0(4) . 9_565
O3 NB1 O3 180.000(1) 9_556 .
O3 NB1 O2 90.2(3) 9_556 3_556
O3 NB1 O2 89.8(3) . 3_556
O3 NB1 O2 89.8(3) 9_556 .
O3 NB1 O2 90.2(3) . .
O2 NB1 O2 89.7(3) 3_556 .
O3 NB1 O2 89.8(3) 9_556 11
O3 NB1 O2 90.2(3) . 11
O2 NB1 O2 180.0 3_556 11
O2 NB1 O2 90.3(3) . 11
O3 NB1 O2 90.2(3) 9_556 9_556
O3 NB1 O2 89.8(3) . 9_556
O2 NB1 O2 90.3(3) 3_556 9_556
O2 NB1 O2 180.0(3) . 9_556
O2 NB1 O2 89.7(3) 11 9_556
O1 Se1 O2 100.5(3) . .
O1 Se1 O2 100.5(3) . 10_556
O2 Se1 O2 100.8(4) . 10_556
Se1 O1 Ag1 113.6(3) . 2_565
Se1 O1 Ag1 113.6(3) . .
Ag1 O1 Ag1 95.7(3) 2_565 .
Se1 O2 NB1 143.5(3) . .
NB1 O3 NB1 140.6(6) . 2

loop_
_geom_bond_atom_site_label_1
_geom_bond_atom_site_label_2
_geom_bond_distance
_geom_bond_site_symmetry_2
Ag1 O1 2.453(6) 3_565
Ag1 O1 2.453(6) 11
Ag1 O1 2.453(6) .
Ag1 O1 2.453(6) 9_565
NB1 O3 1.931(4) 9_556
NB1 O3 1.931(4) .
NB1 O2 1.992(5) 3_556
NB1 O2 1.992(5) .
NB1 O2 1.992(5) 11
NB1 O2 1.992(5) 9_556
Se1 O1 1.643(8) .
Se1 O2 1.737(6) .
Se1 O2 1.737(6) 10_556
O1 Ag1 2.453(6) 2_565
O3 NB1 1.931(4) 2
